data_4328779
loop_
_publ_author_name
'Yong-Jun Yuan'
'Ji-Yuan Zhang'
'Zhen-Tao Yu'
'Jian-Yong Feng'
'Wen-Jun Luo'
'Jin-Hua Ye'
'Zhi-Gang Zou'

_publ_section_title
;
 Impact of Ligand Modification on Hydrogen Photogeneration and
 Light-Harvesting Applications Using Cyclometalated Iridium Complexes
;
_journal_name_full 'Inorganic Chemistry'
_journal_page_first 4123
_journal_page_last 4133
_journal_paper_doi 10.1021/ic202423y
_journal_volume 51
_journal_year 2012
_chemical_formula_sum 'C40 H35 Ir N4 O8 S2'
_chemical_formula_weight 956.04
_chemical_name_systematic
; 
 ? 
;
_space_group_IT_number 14
_symmetry_cell_setting monoclinic
_symmetry_space_group_name_Hall '-P 2yn'
_symmetry_space_group_name_H-M 'P 1 21/n 1'
_atom_sites_solution_hydrogens geom
_atom_sites_solution_primary direct
_atom_sites_solution_secondary difmap
_audit_creation_method SHELXL-97
_cell_angle_alpha 90.00
_cell_angle_beta 96.07(3)
_cell_angle_gamma 90.00
_cell_formula_units_Z 4
_cell_length_a 15.590(3)
_cell_length_b 13.615(3)
_cell_length_c 18.650(4)
_cell_measurement_reflns_used 25
_cell_measurement_temperature 293(2)
_cell_measurement_theta_max 13
_cell_measurement_theta_min 9
_cell_volume 3936.4(14)
_computing_cell_refinement 'CAD4 EXPRESS'
_computing_data_collection 'CAD4 EXPRESS(Enraf-Nonius,1994)'
_computing_data_reduction 'XCAD4(Harms & Wocadlo,1995)'
_computing_structure_refinement 'SHELXL-97 (Sheldrick, 1997)'
_computing_structure_solution 'SHELXS-97 (Sheldrick, 1990)'
_diffrn_ambient_temperature 293(2)
_diffrn_measured_fraction_theta_full 0.998
_diffrn_measured_fraction_theta_max 0.998
_diffrn_measurement_device_type 'Nonius cad4'
_diffrn_measurement_method \w/2\q
_diffrn_radiation_monochromator graphite
_diffrn_radiation_source 'fine-focus sealed tube'
_diffrn_radiation_type MoK\a
_diffrn_radiation_wavelength 0.71073
_diffrn_reflns_av_R_equivalents 0.0952
_diffrn_reflns_av_sigmaI/netI 0.1001
_diffrn_reflns_limit_h_max 18
_diffrn_reflns_limit_h_min 0
_diffrn_reflns_limit_k_max 16
_diffrn_reflns_limit_k_min 0
_diffrn_reflns_limit_l_max 22
_diffrn_reflns_limit_l_min -22
_diffrn_reflns_number 7493
_diffrn_reflns_theta_full 25.38
_diffrn_reflns_theta_max 25.38
_diffrn_reflns_theta_min 1.62
_diffrn_standards_decay_% 1
_diffrn_standards_interval_count 200
_diffrn_standards_interval_time 2h
_diffrn_standards_number 3
_exptl_absorpt_coefficient_mu 3.555
_exptl_absorpt_correction_T_max 0.5366
_exptl_absorpt_correction_T_min 0.4152
_exptl_absorpt_correction_type psi-scan
_exptl_crystal_density_diffrn 1.613
_exptl_crystal_F_000 1904
_exptl_crystal_size_max 0.30
_exptl_crystal_size_mid 0.20
_exptl_crystal_size_min 0.20
_refine_diff_density_max 2.367
_refine_diff_density_min -1.487
_refine_diff_density_rms 0.192
_refine_ls_extinction_method none
_refine_ls_goodness_of_fit_ref 1.004
_refine_ls_hydrogen_treatment constr
_refine_ls_matrix_type full
_refine_ls_number_parameters 496
_refine_ls_number_reflns 7212
_refine_ls_number_restraints 0
_refine_ls_restrained_S_all 1.004
_refine_ls_R_factor_all 0.1151
_refine_ls_R_factor_gt 0.0637
_refine_ls_shift/su_max 0.001
_refine_ls_shift/su_mean 0.000
_refine_ls_structure_factor_coef Fsqd
_refine_ls_weighting_details 'calc w=1/[\s^2^(Fo^2^)+(0.0930P)^2^+0.0000P] where P=(Fo^2^+2Fc^2^)/3'
_refine_ls_weighting_scheme calc
_refine_ls_wR_factor_gt 0.1489
_refine_ls_wR_factor_ref 0.1698
_reflns_number_gt 4507
_reflns_number_total 7212
_reflns_threshold_expression >2sigma(I)
_cod_data_source_file ic202423y_si_003.cif
_cod_data_source_block b
_cod_database_code 4328779

loop_
_symmetry_equiv_pos_as_xyz
'x, y, z'
'-x+1/2, y+1/2, -z+1/2'
'-x, -y, -z'
'x-1/2, -y-1/2, z-1/2'

loop_
_atom_site_label
_atom_site_type_symbol
_atom_site_fract_x
_atom_site_fract_y
_atom_site_fract_z
_atom_site_U_iso_or_equiv
_atom_site_adp_type
_atom_site_occupancy
_atom_site_symmetry_multiplicity
_atom_site_calc_flag
_atom_site_refinement_flags
Ir Ir 0.74822(3) 0.14692(3) 0.13205(2) 0.03045(15) Uani 1 1 d .
S1 S 0.5591(2) 0.2875(3) 0.26402(19) 0.0560(9) Uani 1 1 d .
N1 N 0.6524(6) 0.2308(6) 0.1673(5) 0.031(2) Uani 1 1 d .
O1 O 0.8721(6) 0.2987(7) -0.1993(4) 0.059(3) Uani 1 1 d .
C1 C 0.7590(7) 0.1123(7) 0.2374(6) 0.032(3) Uani 1 1 d .
S2 S 0.8701(3) -0.1272(3) 0.0582(2) 0.0620(10) Uani 1 1 d .
N2 N 0.8361(7) 0.0422(7) 0.1064(5) 0.040(2) Uani 1 1 d .
O2 O 0.7384(6) 0.2599(8) -0.2386(5) 0.066(3) Uani 1 1 d .
C2 C 0.8183(8) 0.0496(9) 0.2749(6) 0.044(3) Uani 1 1 d .
H2A H 0.8579 0.0168 0.2496 0.053 Uiso 1 1 calc R
N3 N 0.7500(5) 0.1915(6) 0.0219(5) 0.028(2) Uani 1 1 d .
C3 C 0.8204(10) 0.0342(11) 0.3489(7) 0.060(4) Uani 1 1 d .
H3A H 0.8593 -0.0092 0.3731 0.073 Uiso 1 1 calc R
O3 O 1.0049(7) 0.5619(8) 0.0808(5) 0.069(3) Uani 1 1 d .
C4 C 0.7634(9) 0.0853(10) 0.3837(7) 0.051(4) Uani 1 1 d .
H4A H 0.7669 0.0784 0.4336 0.061 Uiso 1 1 calc R
N4 N 0.8293(5) 0.2743(6) 0.1403(5) 0.028(2) Uani 1 1 d .
O4 O 1.0216(6) 0.5559(7) 0.1998(4) 0.062(3) Uani 1 1 d .
H4B H 1.0546 0.6020 0.1957 0.093 Uiso 1 1 calc R
C5 C 0.7011(8) 0.1463(9) 0.3522(6) 0.043(3) Uani 1 1 d .
H5A H 0.6608 0.1768 0.3783 0.051 Uiso 1 1 calc R
C6 C 0.7020(7) 0.1598(7) 0.2783(6) 0.033(3) Uani 1 1 d .
C7 C 0.6439(8) 0.2241(8) 0.2355(6) 0.038(3) Uani 1 1 d .
C8 C 0.5304(8) 0.3274(9) 0.1765(7) 0.049(3) Uani 1 1 d .
C9 C 0.4623(9) 0.3868(10) 0.1513(9) 0.063(4) Uani 1 1 d .
H9A H 0.4248 0.4114 0.1825 0.075 Uiso 1 1 calc R
C10 C 0.4509(10) 0.4088(10) 0.0801(9) 0.067(4) Uani 1 1 d .
H10A H 0.4056 0.4496 0.0625 0.080 Uiso 1 1 calc R
C11 C 0.5059(10) 0.3712(10) 0.0333(8) 0.062(4) Uani 1 1 d .
H11A H 0.4963 0.3853 -0.0157 0.074 Uiso 1 1 calc R
C12 C 0.5740(9) 0.3138(9) 0.0587(6) 0.047(3) Uani 1 1 d .
H12A H 0.6116 0.2894 0.0275 0.056 Uiso 1 1 calc R
C13 C 0.5861(7) 0.2925(8) 0.1310(6) 0.037(3) Uani 1 1 d .
C14 C 0.6678(8) 0.0316(8) 0.1103(6) 0.035(3) Uani 1 1 d .
C15 C 0.5822(9) 0.0265(9) 0.1149(6) 0.049(3) Uani 1 1 d .
H15A H 0.5533 0.0811 0.1302 0.059 Uiso 1 1 calc R
C16 C 0.5364(10) -0.0598(11) 0.0969(7) 0.063(4) Uani 1 1 d .
H16A H 0.4778 -0.0627 0.1021 0.076 Uiso 1 1 calc R
C17 C 0.5761(12) -0.1389(11) 0.0720(8) 0.072(5) Uani 1 1 d .
H17A H 0.5441 -0.1946 0.0579 0.086 Uiso 1 1 calc R
C18 C 0.6624(11) -0.1376(9) 0.0675(7) 0.060(4) Uani 1 1 d .
H18A H 0.6901 -0.1933 0.0527 0.072 Uiso 1 1 calc R
C19 C 0.7086(9) -0.0534(9) 0.0851(6) 0.048(3) Uani 1 1 d .
C20 C 0.7997(8) -0.0424(9) 0.0843(6) 0.038(3) Uani 1 1 d .
C21 C 0.9544(9) -0.0531(11) 0.0822(7) 0.056(4) Uani 1 1 d .
C22 C 1.0402(10) -0.0688(13) 0.0815(8) 0.068(4) Uani 1 1 d .
H22A H 1.0596 -0.1276 0.0637 0.082 Uiso 1 1 calc R
C23 C 1.0986(12) 0.0020(15) 0.1069(9) 0.086(6) Uani 1 1 d .
H23A H 1.1574 -0.0096 0.1070 0.103 Uiso 1 1 calc R
C24 C 1.0692(10) 0.0932(12) 0.1332(8) 0.068(4) Uani 1 1 d .
H24A H 1.1091 0.1415 0.1487 0.081 Uiso 1 1 calc R
C25 C 0.9830(8) 0.1102(10) 0.1357(7) 0.050(3) Uani 1 1 d .
H25A H 0.9636 0.1678 0.1554 0.060 Uiso 1 1 calc R
C26 C 0.9259(9) 0.0386(10) 0.1078(7) 0.052(4) Uani 1 1 d .
C27 C 0.7082(7) 0.1461(9) -0.0340(5) 0.041(3) Uani 1 1 d .
H27A H 0.6684 0.0974 -0.0261 0.049 Uiso 1 1 calc R
C28 C 0.7223(8) 0.1693(8) -0.1032(6) 0.045(3) Uani 1 1 d .
H28A H 0.6926 0.1359 -0.1417 0.053 Uiso 1 1 calc R
C29 C 0.7809(8) 0.2427(8) -0.1161(6) 0.042(3) Uani 1 1 d .
C30 C 0.8236(8) 0.2883(8) -0.0567(6) 0.037(3) Uani 1 1 d .
H30A H 0.8656 0.3350 -0.0633 0.045 Uiso 1 1 calc R
C31 C 0.8054(7) 0.2660(7) 0.0120(5) 0.026(2) Uani 1 1 d .
C32 C 0.8464(8) 0.3132(8) 0.0773(6) 0.035(3) Uani 1 1 d .
C33 C 0.9002(7) 0.3969(8) 0.0758(6) 0.033(3) Uani 1 1 d .
H33A H 0.9131 0.4227 0.0320 0.039 Uiso 1 1 calc R
C34 C 0.9325(7) 0.4389(8) 0.1386(6) 0.035(3) Uani 1 1 d .
C35 C 0.9129(8) 0.4014(9) 0.2030(6) 0.042(3) Uani 1 1 d .
H35A H 0.9344 0.4297 0.2466 0.051 Uiso 1 1 calc R
C36 C 0.8601(8) 0.3199(9) 0.2006(6) 0.041(3) Uani 1 1 d .
H36A H 0.8449 0.2952 0.2440 0.049 Uiso 1 1 calc R
C37 C 0.7983(9) 0.2708(9) -0.1924(6) 0.045(3) Uani 1 1 d .
C38 C 0.9895(7) 0.5267(9) 0.1363(7) 0.040(3) Uani 1 1 d .
O5 O 0.5603(10) 0.2497(11) -0.2203(9) 0.138(6) Uani 1 1 d .
H5B H 0.6115 0.2494 -0.2270 0.206 Uiso 1 1 calc R
C39 C 0.5432(14) 0.3316(15) -0.1766(12) 0.110(8) Uani 1 1 d .
H39A H 0.4821 0.3396 -0.1767 0.165 Uiso 1 1 calc R
H39B H 0.5674 0.3898 -0.1954 0.165 Uiso 1 1 calc R
H39C H 0.5688 0.3206 -0.1281 0.165 Uiso 1 1 calc R
O6 O 0.7791(9) 0.3263(12) -0.3687(6) 0.120(5) Uani 1 1 d .
H6A H 0.7752 0.3110 -0.3266 0.181 Uiso 1 1 calc R
C40 C 0.8526(14) 0.3755(14) -0.3729(9) 0.107(7) Uani 1 1 d .
H40A H 0.8554 0.3968 -0.4216 0.160 Uiso 1 1 calc R
H40B H 0.9007 0.3333 -0.3585 0.160 Uiso 1 1 calc R
H40C H 0.8544 0.4316 -0.3416 0.160 Uiso 1 1 calc R
OW1 O 0.1742(19) 0.3439(11) 0.0545(7) 0.251(15) Uani 1 1 d .
HW1A H 0.1870 0.4038 0.0628 0.301 Uiso 1 1 d R
HW1B H 0.1223 0.3276 0.0415 0.301 Uiso 1 1 d R
OW2 O 0.2533(9) 0.4928(11) 0.1694(15) 0.268(15) Uani 1 1 d .
HW2A H 0.2029 0.4809 0.1492 0.322 Uiso 1 1 d R
HW2B H 0.2597 0.5227 0.2097 0.322 Uiso 1 1 d R

loop_
_atom_site_aniso_label
_atom_site_aniso_U_11
_atom_site_aniso_U_22
_atom_site_aniso_U_33
_atom_site_aniso_U_23
_atom_site_aniso_U_13
_atom_site_aniso_U_12
Ir 0.0392(3) 0.0237(2) 0.0279(2) 0.0001(2) 0.00049(16) -0.0025(2)
S1 0.058(2) 0.059(2) 0.053(2) 0.0022(17) 0.0162(17) 0.0156(18)
N1 0.037(5) 0.016(4) 0.039(5) -0.002(4) 0.002(4) 0.002(4)
O1 0.072(7) 0.070(6) 0.037(5) -0.013(5) 0.017(4) -0.042(6)
C1 0.038(7) 0.016(5) 0.044(7) -0.002(5) 0.006(5) -0.019(5)
S2 0.094(3) 0.040(2) 0.053(2) -0.0091(16) 0.014(2) 0.0128(19)
N2 0.056(7) 0.027(5) 0.036(6) 0.001(4) 0.002(5) 0.001(5)
O2 0.056(6) 0.101(8) 0.037(5) 0.007(5) -0.009(4) -0.035(6)
C2 0.046(7) 0.048(8) 0.039(7) 0.012(6) 0.002(6) 0.009(6)
N3 0.030(5) 0.020(4) 0.034(5) -0.003(4) 0.000(4) -0.008(4)
C3 0.074(10) 0.065(10) 0.037(8) 0.002(7) -0.018(7) 0.005(8)
O3 0.098(8) 0.075(7) 0.035(5) -0.009(5) 0.009(5) -0.054(6)
C4 0.071(10) 0.049(8) 0.034(8) 0.009(6) 0.016(7) -0.013(7)
N4 0.031(5) 0.020(4) 0.033(5) -0.010(4) 0.000(4) -0.003(4)
O4 0.087(7) 0.053(6) 0.045(5) -0.011(5) 0.002(5) -0.033(5)
C5 0.055(8) 0.029(6) 0.047(7) 0.004(6) 0.018(6) 0.006(6)
C6 0.052(7) 0.016(5) 0.030(6) 0.005(4) 0.006(5) -0.003(5)
C7 0.054(8) 0.035(6) 0.024(6) -0.002(5) 0.000(5) -0.009(6)
C8 0.044(8) 0.044(8) 0.058(8) 0.003(6) 0.001(6) 0.003(6)
C9 0.048(9) 0.054(9) 0.088(12) 0.005(8) 0.014(8) 0.008(7)
C10 0.062(10) 0.045(9) 0.089(12) 0.015(8) -0.010(9) 0.028(8)
C11 0.070(10) 0.050(9) 0.059(9) 0.006(7) -0.019(8) -0.004(8)
C12 0.070(9) 0.036(6) 0.030(7) 0.002(5) -0.009(6) -0.005(7)
C13 0.033(7) 0.036(7) 0.040(7) 0.003(5) -0.007(5) -0.007(5)
C14 0.047(7) 0.033(6) 0.026(6) 0.007(5) 0.006(5) -0.007(5)
C15 0.066(9) 0.041(7) 0.039(7) -0.007(6) -0.004(6) -0.019(7)
C16 0.077(11) 0.052(9) 0.058(9) 0.004(8) -0.005(8) -0.034(8)
C17 0.105(14) 0.042(8) 0.062(10) -0.015(8) -0.028(9) -0.031(9)
C18 0.092(12) 0.031(7) 0.053(8) -0.001(6) -0.010(8) -0.013(8)
C19 0.079(10) 0.027(6) 0.036(7) -0.002(5) 0.002(6) -0.010(6)
C20 0.051(8) 0.037(7) 0.027(6) -0.001(5) 0.004(5) 0.004(6)
C21 0.060(9) 0.068(9) 0.044(8) 0.004(7) 0.013(6) 0.039(8)
C22 0.070(11) 0.078(11) 0.058(10) 0.014(9) 0.016(8) 0.039(10)
C23 0.067(12) 0.103(15) 0.090(13) 0.008(11) 0.015(10) 0.039(11)
C24 0.049(9) 0.078(11) 0.073(11) 0.000(9) -0.007(8) -0.001(8)
C25 0.047(8) 0.038(7) 0.064(9) -0.003(6) 0.001(7) 0.014(6)
C26 0.059(9) 0.062(9) 0.036(7) 0.011(6) 0.008(6) 0.033(8)
C27 0.038(6) 0.056(7) 0.026(6) 0.001(6) -0.011(5) -0.026(6)
C28 0.064(9) 0.032(7) 0.035(6) 0.000(5) -0.010(6) -0.022(6)
C29 0.050(8) 0.032(6) 0.042(7) -0.013(5) -0.004(6) -0.005(6)
C30 0.044(7) 0.033(6) 0.035(6) 0.004(5) 0.004(5) -0.008(5)
C31 0.033(6) 0.022(5) 0.022(5) 0.000(4) -0.006(4) -0.005(5)
C32 0.047(7) 0.034(6) 0.025(6) -0.008(5) 0.007(5) 0.002(5)
C33 0.046(7) 0.022(5) 0.031(6) 0.003(5) 0.009(5) -0.009(5)
C34 0.038(7) 0.025(6) 0.040(7) -0.002(5) -0.005(5) -0.002(5)
C35 0.051(8) 0.049(7) 0.027(6) -0.001(5) 0.005(5) -0.019(6)
C36 0.063(9) 0.037(6) 0.023(6) 0.000(5) 0.007(6) -0.003(6)
C37 0.059(9) 0.037(7) 0.036(7) -0.014(5) -0.007(6) -0.017(6)
C38 0.034(7) 0.038(7) 0.047(8) -0.014(6) 0.009(6) -0.006(5)
O5 0.114(12) 0.105(12) 0.184(17) 0.049(12) -0.032(11) -0.029(10)
C39 0.132(19) 0.085(15) 0.120(18) 0.011(13) 0.045(15) 0.042(13)
O6 0.120(11) 0.186(16) 0.053(7) 0.011(8) -0.003(7) -0.044(11)
C40 0.145(19) 0.112(16) 0.059(11) 0.023(10) -0.008(11) -0.065(14)
OW1 0.60(5) 0.092(12) 0.056(9) 0.008(8) 0.005(16) -0.056(18)
OW2 0.092(12) 0.069(10) 0.62(4) -0.096(18) -0.072(19) 0.036(9)

loop_
_atom_type_symbol
_atom_type_description
_atom_type_scat_dispersion_real
_atom_type_scat_dispersion_imag
_atom_type_scat_source
C C 0.0033 0.0016 'International Tables Vol C Tables 4.2.6.8 and 6.1.1.4'
H H 0.0000 0.0000 'International Tables Vol C Tables 4.2.6.8 and 6.1.1.4'
N N 0.0061 0.0033 'International Tables Vol C Tables 4.2.6.8 and 6.1.1.4'
O O 0.0106 0.0060 'International Tables Vol C Tables 4.2.6.8 and 6.1.1.4'
S S 0.1246 0.1234 'International Tables Vol C Tables 4.2.6.8 and 6.1.1.4'
Ir Ir -1.4442 7.9887 'International Tables Vol C Tables 4.2.6.8 and 6.1.1.4'

loop_
_geom_angle_atom_site_label_1
_geom_angle_atom_site_label_2
_geom_angle_atom_site_label_3
_geom_angle
C1 Ir C14 90.0(4)
C1 Ir N1 78.8(4)
C14 Ir N1 92.3(4)
C1 Ir N2 94.3(4)
C14 Ir N2 80.2(4)
N1 Ir N2 169.9(3)
C1 Ir N4 97.6(3)
C14 Ir N4 172.3(4)
N1 Ir N4 88.3(3)
N2 Ir N4 100.0(4)
C1 Ir N3 173.8(4)
C14 Ir N3 95.6(4)
N1 Ir N3 103.5(3)
N2 Ir N3 84.1(3)
N4 Ir N3 76.8(3)
C7 S1 C8 89.8(6)
C7 N1 C13 111.0(10)
C7 N1 Ir 115.5(8)
C13 N1 Ir 133.3(8)
C2 C1 C6 116.0(11)
C2 C1 Ir 128.2(9)
C6 C1 Ir 115.8(8)
C21 S2 C20 91.6(6)
C20 N2 C26 111.7(11)
C20 N2 Ir 113.4(8)
C26 N2 Ir 134.9(8)
C1 C2 C3 122.4(12)
C1 C2 H2A 118.8
C3 C2 H2A 118.8
C27 N3 C31 120.6(9)
C27 N3 Ir 124.5(7)
C31 N3 Ir 114.6(6)
C4 C3 C2 116.9(13)
C4 C3 H3A 121.6
C2 C3 H3A 121.6
C3 C4 C5 125.7(12)
C3 C4 H4A 117.2
C5 C4 H4A 117.2
C36 N4 C32 118.1(9)
C36 N4 Ir 126.6(8)
C32 N4 Ir 115.3(7)
C38 O4 H4B 109.5
C4 C5 C6 115.1(11)
C4 C5 H5A 122.4
C6 C5 H5A 122.4
C1 C6 C5 123.9(10)
C1 C6 C7 112.3(10)
C5 C6 C7 123.9(11)
N1 C7 C6 117.6(11)
N1 C7 S1 115.6(9)
C6 C7 S1 126.6(9)
C13 C8 C9 120.7(13)
C13 C8 S1 111.0(9)
C9 C8 S1 128.2(12)
C10 C9 C8 118.8(14)
C10 C9 H9A 120.6
C8 C9 H9A 120.6
C9 C10 C11 120.7(13)
C9 C10 H10A 119.6
C11 C10 H10A 119.6
C12 C11 C10 120.3(14)
C12 C11 H11A 119.9
C10 C11 H11A 119.9
C11 C12 C13 119.0(14)
C11 C12 H12A 120.5
C13 C12 H12A 120.5
C8 C13 C12 120.5(12)
C8 C13 N1 112.5(11)
C12 C13 N1 126.9(12)
C15 C14 C19 117.3(11)
C15 C14 Ir 128.6(9)
C19 C14 Ir 114.1(9)
C14 C15 C16 120.8(14)
C14 C15 H15A 119.6
C16 C15 H15A 119.6
C17 C16 C15 120.9(15)
C17 C16 H16A 119.6
C15 C16 H16A 119.6
C16 C17 C18 120.3(13)
C16 C17 H17A 119.9
C18 C17 H17A 119.9
C17 C18 C19 119.6(14)
C17 C18 H18A 120.2
C19 C18 H18A 120.2
C18 C19 C14 121.0(13)
C18 C19 C20 125.5(13)
C14 C19 C20 113.4(11)
N2 C20 C19 118.6(11)
N2 C20 S2 114.2(9)
C19 C20 S2 127.2(9)
C22 C21 C26 119.0(16)
C22 C21 S2 130.4(13)
C26 C21 S2 110.6(10)
C21 C22 C23 120.3(16)
C21 C22 H22A 119.9
C23 C22 H22A 119.9
C22 C23 C24 120.2(16)
C22 C23 H23A 119.9
C24 C23 H23A 119.9
C25 C24 C23 120.7(15)
C25 C24 H24A 119.6
C23 C24 H24A 119.6
C24 C25 C26 117.5(13)
C24 C25 H25A 121.2
C26 C25 H25A 121.2
C25 C26 N2 125.8(12)
C25 C26 C21 122.1(13)
N2 C26 C21 111.8(13)
N3 C27 C28 121.4(10)
N3 C27 H27A 119.3
C28 C27 H27A 119.3
C27 C28 C29 120.1(11)
C27 C28 H28A 120.0
C29 C28 H28A 120.0
C30 C29 C28 117.1(11)
C30 C29 C37 121.1(10)
C28 C29 C37 121.7(10)
C31 C30 C29 121.2(11)
C31 C30 H30A 119.4
C29 C30 H30A 119.4
N3 C31 C30 119.3(9)
N3 C31 C32 116.2(9)
C30 C31 C32 124.3(10)
N4 C32 C33 120.5(10)
N4 C32 C31 116.5(10)
C33 C32 C31 123.0(10)
C34 C33 C32 119.4(10)
C34 C33 H33A 120.3
C32 C33 H33A 120.3
C33 C34 C35 120.3(10)
C33 C34 C38 118.9(10)
C35 C34 C38 120.8(10)
C34 C35 C36 117.3(10)
C34 C35 H35A 121.3
C36 C35 H35A 121.3
N4 C36 C35 124.3(10)
N4 C36 H36A 117.8
C35 C36 H36A 117.8
O2 C37 O1 128.5(13)
O2 C37 C29 115.7(12)
O1 C37 C29 115.8(11)
O3 C38 O4 125.2(11)
O3 C38 C34 121.6(11)
O4 C38 C34 113.1(11)
C39 O5 H5B 109.5
O5 C39 H39A 109.5
O5 C39 H39B 109.5
H39A C39 H39B 109.5
O5 C39 H39C 109.5
H39A C39 H39C 109.5
H39B C39 H39C 109.5
C40 O6 H6A 109.5
O6 C40 H40A 109.5
O6 C40 H40B 109.5
H40A C40 H40B 109.5
O6 C40 H40C 109.5
H40A C40 H40C 109.5
H40B C40 H40C 109.5
HW1A OW1 HW1B 120.0
HW2A OW2 HW2B 120.0

loop_
_geom_bond_atom_site_label_1
_geom_bond_atom_site_label_2
_geom_bond_distance
Ir C1 2.009(11)
Ir C14 2.023(11)
Ir N1 2.044(8)
Ir N2 2.068(10)
Ir N4 2.143(8)
Ir N3 2.145(8)
S1 C7 1.710(12)
S1 C8 1.733(14)
N1 C7 1.297(13)
N1 C13 1.443(14)
O1 C37 1.231(14)
C1 C2 1.391(15)
C1 C6 1.391(15)
S2 C21 1.680(16)
S2 C20 1.699(12)
N2 C20 1.330(14)
N2 C26 1.399(16)
O2 C37 1.212(14)
C2 C3 1.393(16)
C2 H2A 0.9300
N3 C27 1.324(13)
N3 C31 1.357(12)
C3 C4 1.348(18)
C3 H3A 0.9300
O3 C38 1.188(14)
C4 C5 1.363(17)
C4 H4A 0.9300
N4 C36 1.329(13)
N4 C32 1.340(13)
O4 C38 1.299(13)
O4 H4B 0.8200
C5 C6 1.393(15)
C5 H5A 0.9300
C6 C7 1.440(15)
C8 C13 1.362(17)
C8 C9 1.378(18)
C9 C10 1.35(2)
C9 H9A 0.9300
C10 C11 1.39(2)
C10 H10A 0.9300
C11 C12 1.362(18)
C11 H11A 0.9300
C12 C13 1.374(16)
C12 H12A 0.9300
C14 C15 1.348(17)
C14 C19 1.424(16)
C15 C16 1.397(17)
C15 H15A 0.9300
C16 C17 1.35(2)
C16 H16A 0.9300
C17 C18 1.36(2)
C17 H17A 0.9300
C18 C19 1.375(17)
C18 H18A 0.9300
C19 C20 1.429(17)
C21 C22 1.355(18)
C21 C26 1.425(18)
C22 C23 1.38(2)
C22 H22A 0.9300
C23 C24 1.43(2)
C23 H23A 0.9300
C24 C25 1.369(18)
C24 H24A 0.9300
C25 C26 1.385(18)
C25 H25A 0.9300
C27 C28 1.369(15)
C27 H27A 0.9300
C28 C29 1.392(16)
C28 H28A 0.9300
C29 C30 1.378(15)
C29 C37 1.526(17)
C30 C31 1.375(14)
C30 H30A 0.9300
C31 C32 1.463(14)
C32 C33 1.417(15)
C33 C34 1.352(15)
C33 H33A 0.9300
C34 C35 1.370(15)
C34 C38 1.493(15)
C35 C36 1.381(16)
C35 H35A 0.9300
C36 H36A 0.9300
O5 C39 1.42(2)
O5 H5B 0.8200
C39 H39A 0.9600
C39 H39B 0.9600
C39 H39C 0.9600
O6 C40 1.337(19)
O6 H6A 0.8200
C40 H40A 0.9600
C40 H40B 0.9600
C40 H40C 0.9600
OW1 HW1A 0.8499
OW1 HW1B 0.8501
OW2 HW2A 0.8499
OW2 HW2B 0.8501

loop_
_geom_torsion_atom_site_label_1
_geom_torsion_atom_site_label_2
_geom_torsion_atom_site_label_3
_geom_torsion_atom_site_label_4
_geom_torsion
C1 Ir N1 C7 0.4(8)
C14 Ir N1 C7 90.0(8)
N2 Ir N1 C7 48(2)
N4 Ir N1 C7 -97.7(8)
N3 Ir N1 C7 -173.7(8)
C1 Ir N1 C13 -174.2(10)
C14 Ir N1 C13 -84.6(10)
N2 Ir N1 C13 -126.6(19)
N4 Ir N1 C13 87.7(9)
N3 Ir N1 C13 11.7(10)
C14 Ir C1 C2 89.2(10)
N1 Ir C1 C2 -178.5(10)
N2 Ir C1 C2 9.0(10)
N4 Ir C1 C2 -91.7(10)
N3 Ir C1 C2 -66(4)
C14 Ir C1 C6 -93.3(8)
N1 Ir C1 C6 -1.0(7)
N2 Ir C1 C6 -173.5(8)
N4 Ir C1 C6 85.7(8)
N3 Ir C1 C6 111(4)
C1 Ir N2 C20 93.6(8)
C14 Ir N2 C20 4.4(8)
N1 Ir N2 C20 47(2)
N4 Ir N2 C20 -167.8(7)
N3 Ir N2 C20 -92.4(8)
C1 Ir N2 C26 -85.1(11)
C14 Ir N2 C26 -174.4(11)
N1 Ir N2 C26 -131.7(19)
N4 Ir N2 C26 13.4(11)
N3 Ir N2 C26 88.9(11)
C6 C1 C2 C3 0.5(17)
Ir C1 C2 C3 178.0(10)
C1 Ir N3 C27 154(3)
C14 Ir N3 C27 -1.1(10)
N1 Ir N3 C27 -94.8(10)
N2 Ir N3 C27 78.5(10)
N4 Ir N3 C27 -179.7(10)
C1 Ir N3 C31 -19(4)
C14 Ir N3 C31 -174.6(8)
N1 Ir N3 C31 91.7(8)
N2 Ir N3 C31 -95.0(8)
N4 Ir N3 C31 6.8(7)
C1 C2 C3 C4 -2(2)
C2 C3 C4 C5 4(2)
C1 Ir N4 C36 -10.8(10)
C14 Ir N4 C36 162(3)
N1 Ir N4 C36 67.7(10)
N2 Ir N4 C36 -106.6(9)
N3 Ir N4 C36 172.0(10)
C1 Ir N4 C32 172.6(8)
C14 Ir N4 C32 -15(3)
N1 Ir N4 C32 -109.0(8)
N2 Ir N4 C32 76.8(8)
N3 Ir N4 C32 -4.7(8)
C3 C4 C5 C6 -4(2)
C2 C1 C6 C5 -1.0(16)
Ir C1 C6 C5 -178.8(9)
C2 C1 C6 C7 179.2(10)
Ir C1 C6 C7 1.4(12)
C4 C5 C6 C1 2.7(17)
C4 C5 C6 C7 -177.6(11)
C13 N1 C7 C6 176.1(9)
Ir N1 C7 C6 0.3(13)
C13 N1 C7 S1 0.1(12)
Ir N1 C7 S1 -175.7(5)
C1 C6 C7 N1 -1.1(15)
C5 C6 C7 N1 179.1(11)
C1 C6 C7 S1 174.3(8)
C5 C6 C7 S1 -5.4(17)
C8 S1 C7 N1 0.4(10)
C8 S1 C7 C6 -175.2(11)
C7 S1 C8 C13 -0.8(10)
C7 S1 C8 C9 179.5(14)
C13 C8 C9 C10 1(2)
S1 C8 C9 C10 -179.5(11)
C8 C9 C10 C11 1(2)
C9 C10 C11 C12 -2(2)
C10 C11 C12 C13 1(2)
C9 C8 C13 C12 -2(2)
S1 C8 C13 C12 178.6(9)
C9 C8 C13 N1 -179.3(12)
S1 C8 C13 N1 1.0(13)
C11 C12 C13 C8 0.6(19)
C11 C12 C13 N1 177.9(11)
C7 N1 C13 C8 -0.7(14)
Ir N1 C13 C8 174.0(8)
C7 N1 C13 C12 -178.2(11)
Ir N1 C13 C12 -3.4(17)
C1 Ir C14 C15 83.1(11)
N1 Ir C14 C15 4.3(11)
N2 Ir C14 C15 177.5(11)
N4 Ir C14 C15 -90(3)
N3 Ir C14 C15 -99.5(11)
C1 Ir C14 C19 -98.6(9)
N1 Ir C14 C19 -177.4(8)
N2 Ir C14 C19 -4.2(8)
N4 Ir C14 C19 88(3)
N3 Ir C14 C19 78.8(8)
C19 C14 C15 C16 1.2(18)
Ir C14 C15 C16 179.4(9)
C14 C15 C16 C17 -2(2)
C15 C16 C17 C18 3(2)
C16 C17 C18 C19 -3(2)
C17 C18 C19 C14 2(2)
C17 C18 C19 C20 178.6(13)
C15 C14 C19 C18 -1.1(17)
Ir C14 C19 C18 -179.5(10)
C15 C14 C19 C20 -178.0(10)
Ir C14 C19 C20 3.5(13)
C26 N2 C20 C19 175.3(10)
Ir N2 C20 C19 -3.8(13)
C26 N2 C20 S2 -4.5(12)
Ir N2 C20 S2 176.5(5)
C18 C19 C20 N2 -176.5(12)
C14 C19 C20 N2 0.2(15)
C18 C19 C20 S2 3.2(19)
C14 C19 C20 S2 179.9(8)
C21 S2 C20 N2 4.0(10)
C21 S2 C20 C19 -175.7(11)
C20 S2 C21 C22 176.6(14)
C20 S2 C21 C26 -2.3(10)
C26 C21 C22 C23 2(2)
S2 C21 C22 C23 -177.1(13)
C21 C22 C23 C24 -1(3)
C22 C23 C24 C25 2(3)
C23 C24 C25 C26 -4(2)
C24 C25 C26 N2 179.2(12)
C24 C25 C26 C21 5(2)
C20 N2 C26 C25 -172.3(12)
Ir N2 C26 C25 6.4(19)
C20 N2 C26 C21 2.7(14)
Ir N2 C26 C21 -178.6(8)
C22 C21 C26 C25 -4(2)
S2 C21 C26 C25 175.5(11)
C22 C21 C26 N2 -178.8(12)
S2 C21 C26 N2 0.2(13)
C31 N3 C27 C28 3.1(18)
Ir N3 C27 C28 -170.0(9)
N3 C27 C28 C29 -1(2)
C27 C28 C29 C30 0.9(19)
C27 C28 C29 C37 -179.9(12)
C28 C29 C30 C31 -3.6(18)
C37 C29 C30 C31 177.2(11)
C27 N3 C31 C30 -5.7(16)
Ir N3 C31 C30 168.0(8)
C27 N3 C31 C32 178.3(10)
Ir N3 C31 C32 -7.9(12)
C29 C30 C31 N3 6.1(17)
C29 C30 C31 C32 -178.3(11)
C36 N4 C32 C33 3.8(16)
Ir N4 C32 C33 -179.2(8)
C36 N4 C32 C31 -174.9(10)
Ir N4 C32 C31 2.1(13)
N3 C31 C32 N4 3.9(15)
C30 C31 C32 N4 -171.8(10)
N3 C31 C32 C33 -174.7(10)
C30 C31 C32 C33 9.6(18)
N4 C32 C33 C34 -1.6(17)
C31 C32 C33 C34 177.0(11)
C32 C33 C34 C35 -0.6(18)
C32 C33 C34 C38 179.6(10)
C33 C34 C35 C36 0.4(18)
C38 C34 C35 C36 -179.8(11)
C32 N4 C36 C35 -4.1(18)
Ir N4 C36 C35 179.3(9)
C34 C35 C36 N4 2.0(19)
C30 C29 C37 O2 -150.9(13)
C28 C29 C37 O2 30.0(18)
C30 C29 C37 O1 31.3(18)
C28 C29 C37 O1 -147.8(13)
C33 C34 C38 O3 2.1(19)
C35 C34 C38 O3 -177.7(13)
C33 C34 C38 O4 -175.2(11)
C35 C34 C38 O4 5.0(17)
